data_1517731
loop_
_publ_author_name
'Fukuoka, H.'
'Imoto, H.'
'Saito, T.'

_publ_section_title
;
 Preparation of cubic niobium pyrophosphate containing Nb(IV) and
 topotactic extraction of phosphorus atoms
;
_journal_name_full 'Journal of Solid State Chemistry'
_journal_page_first 98
_journal_page_last 106
_journal_volume 119
_journal_year 1995
_chemical_formula_structural 'Nb (P2.02 O7)'
_chemical_formula_sum 'Nb O7 P2.02'
_chemical_name_systematic
;
Niobium Phosphorus Oxide (1/2.02/7)
;
_space_group_IT_number 205
_symmetry_Int_Tables_number 205
_symmetry_space_group_name_Hall '-P 2ac 2ab 3'
_symmetry_space_group_name_H-M 'P a -3'
_cell_angle_alpha 90.
_cell_angle_beta 90.
_cell_angle_gamma 90.
_cell_formula_units_Z 4
_cell_length_a 8.0830(4)
_cell_length_b 8.0830(4)
_cell_length_c 8.0830(4)
_cell_volume 528.10(5)
_cod_data_source_file Nb1P2_02O7_Pa_3_DC277.cif
_cod_data_source_block chateigner
_cod_original_cell_volume 528.1
_cod_original_formula_sum 'Nb1 O7 P2.02'
_cod_database_code 1517731

loop_
_symmetry_equiv_pos_site_id
_symmetry_equiv_pos_as_xyz
1 '-z+1/2, x+1/2, y'
2 'z+1/2, x, -y+1/2'
3 'z, -x+1/2, y+1/2'
4 '-z, -x, -y'
5 'y, -z+1/2, x+1/2'
6 '-y+1/2, z+1/2, x'
7 'y+1/2, z, -x+1/2'
8 '-y, -z, -x'
9 'x+1/2, y, -z+1/2'
10 'x, -y+1/2, z+1/2'
11 '-x+1/2, y+1/2, z'
12 '-x, -y, -z'
13 'z+1/2, -x+1/2, -y'
14 '-z+1/2, -x, y+1/2'
15 '-z, x+1/2, -y+1/2'
16 'z, x, y'
17 '-y, z+1/2, -x+1/2'
18 'y+1/2, -z+1/2, -x'
19 '-y+1/2, -z, x+1/2'
20 'y, z, x'
21 '-x+1/2, -y, z+1/2'
22 '-x, y+1/2, -z+1/2'
23 'x+1/2, -y+1/2, -z'
24 'x, y, z'

loop_
_atom_site_label
_atom_site_type_symbol
_atom_site_symmetry_multiplicity
_atom_site_Wyckoff_symbol
_atom_site_fract_x
_atom_site_fract_y
_atom_site_fract_z
_atom_site_occupancy
_atom_site_attached_hydrogens
_atom_site_B_iso_or_equiv
Nb1 Nb3.9+ 4 a 0 0 0 1. 0 2.4(3)
P1 P5+ 8 c 0.395(2) 0.395(2) 0.395(2) 1.01(4) 0 3.9(1)
O1 O2- 4 b 0.5 0.5 0.5 1. 0 12.70(24)
O2 O2- 24 d 0.2215(9) 0.426(9) 0.445(3) 1. 0 5.8(9)

loop_
_atom_type_symbol
_atom_type_oxidation_number
Nb3.9+ 3.9
O2- -2
P5+ 5
